data_1513491
loop_
_publ_author_name
'Lin, Hua'
'Sun, Xing-Wen'
'Lin, Guo-Qiang'

_publ_section_title
;
 Dual-Organocatalyst-Promoted Asymmetric Cascade Reaction: Highly
 Efficient Construction of Enantiopure Fully Substituted
 Tetrahydro-1,2-oxazines.
;
_journal_issue 3
_journal_name_full 'Organic letters'
_journal_page_first 752
_journal_page_last 755
_journal_paper_doi 10.1021/ol403463h
_journal_volume 16
_journal_year 2014
_chemical_absolute_configuration rm
_chemical_formula_sum 'C50 H47 Br2 N3 O5'
_chemical_formula_weight 929.73
_chemical_name_systematic
; 
 ? 
;
_space_group_IT_number 4
_symmetry_cell_setting monoclinic
_symmetry_space_group_name_Hall 'P 2yb'
_symmetry_space_group_name_H-M 'P 1 21 1'
_atom_sites_solution_hydrogens geom
_atom_sites_solution_primary direct
_atom_sites_solution_secondary difmap
_audit_creation_method SHELXL-97
_cell_angle_alpha 90.00
_cell_angle_beta 95.863(4)
_cell_angle_gamma 90.00
_cell_formula_units_Z 2
_cell_length_a 15.123(4)
_cell_length_b 10.409(3)
_cell_length_c 15.834(4)
_cell_measurement_reflns_used 4182
_cell_measurement_temperature 296(2)
_cell_measurement_theta_max 23.89
_cell_measurement_theta_min 2.35
_cell_volume 2479.5(12)
_computing_cell_refinement 'Bruker SAINT'
_computing_data_collection 'Bruker APEX2'
_computing_data_reduction 'Bruker SAINT'
_computing_molecular_graphics 'Bruker SHELXTL'
_computing_publication_material 'Bruker SHELXTL'
_computing_structure_refinement 'SHELXL-97 (Sheldrick, 1997)'
_computing_structure_solution 'SHELXS-97 (Sheldrick, 1990)'
_diffrn_ambient_temperature 296(2)
_diffrn_measured_fraction_theta_full 0.995
_diffrn_measured_fraction_theta_max 0.995
_diffrn_measurement_device_type 'Bruker APEX-II CCD'
_diffrn_measurement_method '\f and \w scans'
_diffrn_radiation_monochromator graphite
_diffrn_radiation_source 'fine-focus sealed tube'
_diffrn_radiation_type MoK\a
_diffrn_radiation_wavelength 0.71073
_diffrn_reflns_av_R_equivalents 0.0409
_diffrn_reflns_av_sigmaI/netI 0.1114
_diffrn_reflns_limit_h_max 15
_diffrn_reflns_limit_h_min -19
_diffrn_reflns_limit_k_max 13
_diffrn_reflns_limit_k_min -13
_diffrn_reflns_limit_l_max 20
_diffrn_reflns_limit_l_min -20
_diffrn_reflns_number 18131
_diffrn_reflns_theta_full 27.57
_diffrn_reflns_theta_max 27.57
_diffrn_reflns_theta_min 1.29
_diffrn_standards_decay_% 7.35
_exptl_absorpt_coefficient_mu 1.680
_exptl_absorpt_correction_T_max 0.8635
_exptl_absorpt_correction_T_min 0.4585
_exptl_absorpt_correction_type multi-scan
_exptl_crystal_colour colourless
_exptl_crystal_density_diffrn 1.245
_exptl_crystal_density_method 'not measured'
_exptl_crystal_description prism
_exptl_crystal_F_000 956
_exptl_crystal_size_max 0.55
_exptl_crystal_size_mid 0.12
_exptl_crystal_size_min 0.09
_refine_diff_density_max 0.681
_refine_diff_density_min -0.423
_refine_diff_density_rms 0.083
_refine_ls_abs_structure_details 'Flack H D (1983), Acta Cryst. A39, 876-881'
_refine_ls_abs_structure_Flack 0.032(10)
_refine_ls_extinction_method none
_refine_ls_goodness_of_fit_ref 0.987
_refine_ls_hydrogen_treatment constr
_refine_ls_matrix_type full
_refine_ls_number_parameters 526
_refine_ls_number_reflns 10959
_refine_ls_number_restraints 331
_refine_ls_restrained_S_all 0.972
_refine_ls_R_factor_all 0.1131
_refine_ls_R_factor_gt 0.0607
_refine_ls_shift/su_max 0.030
_refine_ls_shift/su_mean 0.001
_refine_ls_structure_factor_coef Fsqd
_refine_ls_weighting_details 'calc w=1/[\s^2^(Fo^2^)+(0.0878P)^2^+0.0000P] where P=(Fo^2^+2Fc^2^)/3'
_refine_ls_weighting_scheme calc
_refine_ls_wR_factor_gt 0.1522
_refine_ls_wR_factor_ref 0.1799
_reflns_number_gt 6648
_reflns_number_total 10959
_reflns_threshold_expression >2sigma(I)
_cod_data_source_file ol403463h_si_002.cif
_cod_data_source_block mo_20927a
_cod_depositor_comments
;
The following automatic conversions were performed:

'_symmetry_cell_setting' value 'Monoclinic' changed to 'monoclinic'
according to
/usr/data/users/saulius/automatic-downloads/current/ACS/lib/dictionaries/cif_core.dic
dictionary named 'cif_core.dic' version 2.4.2 from 2011-04-26.

Automatic conversion script
Id: cif_fix_values 2281 2013-09-26 08:29:07Z andrius 
;
_cod_original_cell_volume 2479.4(10)
_cod_original_sg_symbol_H-M P2(1)
_cod_database_code 1513491

loop_
_symmetry_equiv_pos_as_xyz
'x, y, z'
'-x, y+1/2, -z'

loop_
_atom_site_label
_atom_site_type_symbol
_atom_site_fract_x
_atom_site_fract_y
_atom_site_fract_z
_atom_site_U_iso_or_equiv
_atom_site_adp_type
_atom_site_occupancy
_atom_site_symmetry_multiplicity
_atom_site_calc_flag
_atom_site_refinement_flags
_atom_site_disorder_assembly
_atom_site_disorder_group
Br1 Br 0.79956(7) 1.07075(11) 0.73888(9) 0.1379(5) Uani 1 1 d U . .
C1 C 0.1036(3) 0.5867(6) 0.5446(3) 0.0471(13) Uani 1 1 d U . .
N1 N 0.1579(3) 0.5691(4) 0.6262(2) 0.0409(10) Uani 1 1 d U . .
O1 O 0.1586(2) 0.6963(3) 0.66609(19) 0.0436(8) Uani 1 1 d U . .
Br2 Br 0.54160(5) 0.64895(6) 1.25593(3) 0.0652(2) Uani 1 1 d U . .
C2 C 0.1137(4) 0.6932(6) 0.4930(3) 0.0574(15) Uani 1 1 d U . .
H2 H 0.1549 0.7573 0.5092 0.069 Uiso 1 1 calc R . .
N2 N 0.4617(2) 0.6165(4) 0.6897(2) 0.0329(9) Uani 1 1 d U . .
O2 O 0.3695(3) 0.9394(4) 0.4153(2) 0.0647(12) Uani 1 1 d U . .
C3 C 0.0595(5) 0.7001(7) 0.4161(4) 0.0680(19) Uani 1 1 d U . .
H3 H 0.0629 0.7718 0.3815 0.082 Uiso 1 1 calc R . .
N3 N 0.3248(3) 0.6213(3) 0.8475(2) 0.0324(9) Uani 1 1 d U . .
O3 O 0.5367(2) 0.5703(3) 0.81817(18) 0.0412(8) Uani 1 1 d U . .
C4 C 0.0017(5) 0.6032(8) 0.3909(4) 0.075(2) Uani 1 1 d U . .
H4 H -0.0323 0.6085 0.3387 0.090 Uiso 1 1 calc R . .
O4 O 0.2034(4) 0.2222(6) 1.0419(3) 0.0882(16) Uani 1 1 d U . .
C5 C -0.0067(5) 0.4986(9) 0.4417(4) 0.077(2) Uani 1 1 d U . .
H5 H -0.0462 0.4331 0.4243 0.092 Uiso 1 1 calc R . .
O5 O 0.3978(2) 0.8112(3) 0.85111(19) 0.0408(8) Uani 1 1 d U . .
C6 C 0.0446(4) 0.4910(7) 0.5200(4) 0.0621(17) Uani 1 1 d U . .
H6 H 0.0386 0.4209 0.5554 0.075 Uiso 1 1 calc R . .
C7 C 0.1908(3) 0.6814(5) 0.7528(3) 0.0396(12) Uani 1 1 d U . .
H7 H 0.1577 0.6124 0.7777 0.048 Uiso 1 1 calc R . .
C8 C 0.2883(3) 0.6456(6) 0.7582(2) 0.0343(9) Uani 1 1 d U . .
H8 H 0.3204 0.7191 0.7375 0.041 Uiso 1 1 calc R . .
C9 C 0.3044(3) 0.5299(5) 0.7014(3) 0.0358(11) Uani 1 1 d U . .
H9 H 0.2801 0.4543 0.7278 0.043 Uiso 1 1 calc R . .
C10 C 0.2528(3) 0.5441(5) 0.6113(3) 0.0356(11) Uani 1 1 d U . .
H10 H 0.2762 0.6172 0.5816 0.043 Uiso 1 1 calc R . .
C11 C 0.2564(4) 0.4231(5) 0.5576(3) 0.0432(12) Uani 1 1 d U . .
H11A H 0.2167 0.4351 0.5062 0.052 Uiso 1 1 calc R . .
H11B H 0.3162 0.4155 0.5409 0.052 Uiso 1 1 calc R . .
C12 C 0.2328(4) 0.2968(5) 0.5971(4) 0.0527(14) Uani 1 1 d U . .
H12A H 0.2788 0.2745 0.6420 0.063 Uiso 1 1 calc R . .
H12B H 0.1774 0.3065 0.6223 0.063 Uiso 1 1 calc R . .
C13 C 0.2235(6) 0.1902(7) 0.5332(4) 0.075(2) Uani 1 1 d U . .
H13A H 0.1746 0.2083 0.4913 0.113 Uiso 1 1 calc R . .
H13B H 0.2127 0.1108 0.5612 0.113 Uiso 1 1 calc R . .
H13C H 0.2773 0.1832 0.5060 0.113 Uiso 1 1 calc R . .
C14 C 0.1726(4) 0.8097(6) 0.7966(3) 0.0522(14) Uani 1 1 d U . .
H14 H 0.2038 0.8065 0.8539 0.063 Uiso 1 1 calc R . .
C15 C 0.2074(4) 0.9259(6) 0.7525(4) 0.0570(15) Uani 1 1 d U . .
H15A H 0.1813 0.9284 0.6946 0.085 Uiso 1 1 calc R . .
H15B H 0.2708 0.9201 0.7537 0.085 Uiso 1 1 calc R . .
H15C H 0.1919 1.0027 0.7811 0.085 Uiso 1 1 calc R . .
C16 C 0.0720(5) 0.8216(8) 0.8062(4) 0.073(2) Uani 1 1 d U . .
H16A H 0.0597 0.9056 0.8270 0.110 Uiso 1 1 calc R . .
H16B H 0.0553 0.7579 0.8454 0.110 Uiso 1 1 calc R . .
H16C H 0.0386 0.8086 0.7519 0.110 Uiso 1 1 calc R . .
C17 C 0.4042(3) 0.5036(5) 0.6965(3) 0.0375(11) Uani 1 1 d U . .
H17A H 0.4265 0.4558 0.7468 0.045 Uiso 1 1 calc R . .
H17B H 0.4099 0.4488 0.6479 0.045 Uiso 1 1 calc R . .
C18 C 0.4439(3) 0.7004(5) 0.6185(3) 0.0352(10) Uani 1 1 d U . .
C19 C 0.4446(3) 0.6525(6) 0.5374(2) 0.0396(10) Uani 1 1 d U . .
H19 H 0.4615 0.5678 0.5296 0.048 Uiso 1 1 calc R . .
C20 C 0.4202(4) 0.7301(6) 0.4671(3) 0.0454(13) Uani 1 1 d U . .
H20 H 0.4203 0.6973 0.4125 0.054 Uiso 1 1 calc R . .
C21 C 0.3960(4) 0.8554(6) 0.4794(3) 0.0450(13) Uani 1 1 d U . .
C22 C 0.3994(4) 0.9056(5) 0.5606(3) 0.0476(13) Uani 1 1 d U . .
H22 H 0.3863 0.9918 0.5682 0.057 Uiso 1 1 calc R . .
C23 C 0.4220(3) 0.8283(5) 0.6306(3) 0.0376(11) Uani 1 1 d U . .
H23 H 0.4225 0.8616 0.6851 0.045 Uiso 1 1 calc R . .
C24 C 0.3500(6) 0.8870(8) 0.3316(4) 0.075(2) Uani 1 1 d U . .
H24A H 0.4044 0.8636 0.3093 0.112 Uiso 1 1 calc R . .
H24B H 0.3194 0.9502 0.2954 0.112 Uiso 1 1 calc R . .
H24C H 0.3132 0.8123 0.3342 0.112 Uiso 1 1 calc R . .
C25 C 0.5277(3) 0.6375(6) 0.7536(2) 0.0346(10) Uani 1 1 d U . .
C26 C 0.5910(3) 0.7469(5) 0.7468(3) 0.0371(11) Uani 1 1 d U . .
C27 C 0.6393(4) 0.7545(8) 0.6749(4) 0.0656(19) Uani 1 1 d U . .
H27 H 0.6302 0.6965 0.6302 0.079 Uiso 1 1 calc R . .
C28 C 0.7017(5) 0.8546(9) 0.6749(5) 0.082(3) Uani 1 1 d U . .
H28 H 0.7357 0.8636 0.6295 0.099 Uiso 1 1 calc R . .
C29 C 0.7127(5) 0.9410(7) 0.7433(5) 0.076(2) Uani 1 1 d U . .
C30 C 0.6672(4) 0.9284(6) 0.8122(4) 0.0597(16) Uani 1 1 d U . .
H30 H 0.6771 0.9841 0.8581 0.072 Uiso 1 1 calc R . .
C31 C 0.6054(4) 0.8296(5) 0.8121(3) 0.0467(13) Uani 1 1 d U . .
H31 H 0.5731 0.8203 0.8586 0.056 Uiso 1 1 calc R . .
C32 C 0.2917(3) 0.5144(5) 0.8940(3) 0.0360(11) Uani 1 1 d U . .
C33 C 0.2254(4) 0.5345(6) 0.9466(3) 0.0504(14) Uani 1 1 d U . .
H33 H 0.1996 0.6153 0.9493 0.061 Uiso 1 1 calc R . .
C34 C 0.1980(4) 0.4371(8) 0.9942(4) 0.0680(19) Uani 1 1 d U . .
H34 H 0.1545 0.4519 1.0305 0.082 Uiso 1 1 calc R . .
C35 C 0.2352(5) 0.3125(7) 0.9890(4) 0.0691(19) Uani 1 1 d U . .
C36 C 0.2991(5) 0.2929(6) 0.9382(3) 0.0577(16) Uani 1 1 d U . .
H36 H 0.3244 0.2119 0.9351 0.069 Uiso 1 1 calc R . .
C37 C 0.3283(4) 0.3943(5) 0.8895(3) 0.0470(13) Uani 1 1 d U . .
H37 H 0.3726 0.3799 0.8540 0.056 Uiso 1 1 calc R . .
C38 C 0.2521(8) 0.0940(10) 1.0414(8) 0.134(4) Uani 1 1 d U . .
H38A H 0.2167 0.0283 1.0640 0.200 Uiso 1 1 calc R . .
H38B H 0.3081 0.1006 1.0756 0.200 Uiso 1 1 calc R . .
H38C H 0.2621 0.0724 0.9842 0.200 Uiso 1 1 calc R . .
C39 C 0.3783(3) 0.7129(4) 0.8865(3) 0.0322(10) Uani 1 1 d U . .
C40 C 0.4146(3) 0.6897(4) 0.9770(3) 0.0339(10) Uani 1 1 d U . .
C41 C 0.4002(4) 0.7820(5) 1.0367(3) 0.0428(12) Uani 1 1 d U . .
H41 H 0.3654 0.8534 1.0207 0.051 Uiso 1 1 calc R . .
C42 C 0.4365(4) 0.7700(5) 1.1192(3) 0.0451(13) Uani 1 1 d U . .
H42 H 0.4253 0.8314 1.1594 0.054 Uiso 1 1 calc R . .
C43 C 0.4891(3) 0.6667(5) 1.1415(2) 0.0403(12) Uani 1 1 d U . .
C44 C 0.5067(3) 0.5745(5) 1.0844(3) 0.0406(11) Uani 1 1 d U . .
H44 H 0.5435 0.5054 1.1009 0.049 Uiso 1 1 calc R . .
C45 C 0.4689(3) 0.5858(5) 1.0012(3) 0.0374(11) Uani 1 1 d U . .
H45 H 0.4799 0.5236 0.9614 0.045 Uiso 1 1 calc R . .
C46 C 0.903(2) 0.526(4) 0.7418(15) 0.296(12) Uiso 1 1 d . . .
C47 C 0.9296(17) 0.408(3) 0.8005(16) 0.248(10) Uiso 1 1 d . . .
C49 C 0.976(2) 0.202(4) 0.9301(18) 0.316(14) Uiso 1 1 d . . .
C48 C 0.983(2) 0.331(3) 0.8507(16) 0.245(10) Uiso 1 1 d . A .
C50A C 1.037(2) 0.242(4) 0.841(2) 0.145(16) Uiso 0.39(3) 1 d P A 1
C50B C 0.903(2) 0.303(4) 0.926(2) 0.225(18) Uiso 0.61(3) 1 d P A 2

loop_
_atom_site_aniso_label
_atom_site_aniso_U_11
_atom_site_aniso_U_22
_atom_site_aniso_U_33
_atom_site_aniso_U_23
_atom_site_aniso_U_13
_atom_site_aniso_U_12
Br1 0.0857(6) 0.1185(8) 0.2027(12) 0.0680(8) -0.0179(7) -0.0621(6)
C1 0.045(3) 0.056(3) 0.037(2) -0.003(2) -0.007(2) 0.000(3)
N1 0.044(2) 0.040(2) 0.036(2) -0.0060(18) -0.0088(18) 0.002(2)
O1 0.052(2) 0.042(2) 0.0339(16) -0.0027(14) -0.0093(15) 0.0071(16)
Br2 0.1172(5) 0.0436(3) 0.0294(2) 0.0017(3) -0.0193(2) 0.0058(4)
C2 0.072(4) 0.053(4) 0.046(3) 0.003(3) -0.002(3) 0.003(3)
N2 0.038(2) 0.032(2) 0.0282(16) 0.0052(14) 0.0003(15) -0.0013(16)
O2 0.096(3) 0.057(3) 0.0384(18) 0.0219(18) -0.006(2) -0.001(2)
C3 0.088(5) 0.075(5) 0.039(3) 0.006(3) 0.001(3) 0.017(4)
N3 0.041(2) 0.030(2) 0.0258(15) 0.0010(14) 0.0015(15) -0.0021(17)
O3 0.052(2) 0.0391(19) 0.0306(15) 0.0062(14) -0.0037(14) -0.0013(17)
C4 0.061(4) 0.106(6) 0.052(3) -0.008(4) -0.022(3) 0.008(4)
O4 0.102(4) 0.071(4) 0.095(3) 0.034(3) 0.028(3) -0.024(3)
C5 0.071(5) 0.096(6) 0.057(4) -0.003(4) -0.020(3) -0.012(4)
O5 0.058(2) 0.0343(19) 0.0290(15) 0.0044(14) -0.0023(15) -0.0080(16)
C6 0.055(4) 0.072(4) 0.055(3) 0.003(3) -0.014(3) -0.014(3)
C7 0.045(3) 0.047(4) 0.0262(19) 0.0031(19) -0.0004(19) -0.003(2)
C8 0.044(3) 0.035(2) 0.0225(16) 0.000(2) -0.0029(16) 0.003(2)
C9 0.042(3) 0.034(3) 0.029(2) -0.0003(19) -0.0061(19) -0.008(2)
C10 0.045(3) 0.034(3) 0.027(2) 0.0001(19) -0.0018(19) -0.004(2)
C11 0.053(3) 0.045(3) 0.029(2) -0.004(2) -0.002(2) -0.008(3)
C12 0.064(4) 0.038(3) 0.055(3) -0.003(3) -0.004(3) -0.009(3)
C13 0.102(5) 0.056(4) 0.067(4) -0.018(3) 0.004(4) 0.000(4)
C14 0.066(4) 0.049(3) 0.039(3) -0.007(2) -0.007(2) 0.018(3)
C15 0.068(4) 0.040(3) 0.061(3) 0.000(3) -0.004(3) 0.015(3)
C16 0.063(4) 0.086(5) 0.073(4) -0.015(4) 0.015(3) 0.019(4)
C17 0.051(3) 0.027(2) 0.033(2) 0.0016(19) -0.004(2) 0.000(2)
C18 0.038(3) 0.040(3) 0.027(2) 0.0056(18) 0.0022(19) -0.002(2)
C19 0.047(3) 0.040(3) 0.0310(18) 0.005(3) 0.0050(18) 0.006(3)
C20 0.057(3) 0.055(4) 0.025(2) 0.003(2) 0.006(2) -0.004(3)
C21 0.054(3) 0.049(3) 0.030(2) 0.016(2) -0.006(2) -0.004(3)
C22 0.069(4) 0.036(3) 0.038(2) 0.007(2) 0.002(2) -0.001(3)
C23 0.053(3) 0.036(3) 0.025(2) 0.0013(19) 0.007(2) -0.004(2)
C24 0.099(6) 0.085(5) 0.037(3) 0.021(3) -0.012(3) 0.007(4)
C25 0.041(3) 0.037(3) 0.0260(17) 0.003(2) 0.0046(17) 0.003(2)
C26 0.037(3) 0.040(3) 0.034(2) 0.007(2) 0.001(2) -0.005(2)
C27 0.054(4) 0.098(6) 0.045(3) 0.012(3) 0.004(3) -0.011(4)
C28 0.060(4) 0.123(7) 0.063(4) 0.034(5) 0.002(3) -0.036(5)
C29 0.058(4) 0.065(5) 0.099(5) 0.037(4) -0.015(4) -0.023(3)
C30 0.049(4) 0.048(4) 0.082(4) -0.003(3) 0.005(3) -0.012(3)
C31 0.038(3) 0.049(3) 0.052(3) 0.002(3) 0.002(2) -0.005(3)
C32 0.045(3) 0.037(3) 0.0241(19) 0.0022(19) -0.004(2) -0.004(2)
C33 0.054(3) 0.057(4) 0.041(3) 0.007(3) 0.010(2) 0.000(3)
C34 0.058(4) 0.090(6) 0.058(3) 0.020(4) 0.017(3) -0.003(4)
C35 0.074(5) 0.069(5) 0.063(4) 0.028(3) 0.000(3) -0.025(4)
C36 0.090(5) 0.037(3) 0.046(3) 0.007(2) 0.009(3) -0.010(3)
C37 0.062(4) 0.038(3) 0.041(3) 0.006(2) 0.004(3) -0.008(3)
C38 0.145(9) 0.076(6) 0.187(11) 0.058(7) 0.048(8) -0.018(6)
C39 0.045(3) 0.022(2) 0.029(2) 0.0012(18) 0.003(2) 0.002(2)
C40 0.041(3) 0.030(3) 0.030(2) -0.0003(17) 0.002(2) -0.005(2)
C41 0.066(4) 0.027(3) 0.034(2) 0.000(2) 0.001(2) 0.010(2)
C42 0.073(4) 0.034(3) 0.028(2) -0.004(2) 0.002(2) 0.004(3)
C43 0.064(3) 0.034(3) 0.0205(17) 0.001(2) -0.0052(18) 0.000(2)
C44 0.060(3) 0.032(3) 0.028(2) 0.0007(19) -0.004(2) 0.003(2)
C45 0.054(3) 0.029(3) 0.029(2) -0.0018(19) 0.004(2) 0.000(2)

loop_
_atom_type_symbol
_atom_type_description
_atom_type_scat_dispersion_real
_atom_type_scat_dispersion_imag
_atom_type_scat_source
C C 0.0033 0.0016 'International Tables Vol C Tables 4.2.6.8 and 6.1.1.4'
H H 0.0000 0.0000 'International Tables Vol C Tables 4.2.6.8 and 6.1.1.4'
N N 0.0061 0.0033 'International Tables Vol C Tables 4.2.6.8 and 6.1.1.4'
O O 0.0106 0.0060 'International Tables Vol C Tables 4.2.6.8 and 6.1.1.4'
Br Br -0.2901 2.4595 'International Tables Vol C Tables 4.2.6.8 and 6.1.1.4'

loop_
_geom_angle_atom_site_label_1
_geom_angle_atom_site_label_2
_geom_angle_atom_site_label_3
_geom_angle
C6 C1 C2 121.3(5)
C6 C1 N1 116.7(5)
C2 C1 N1 122.0(5)
O1 N1 C1 104.2(4)
O1 N1 C10 105.0(3)
C1 N1 C10 109.9(4)
C7 O1 N1 107.7(3)
C1 C2 C3 117.5(6)
C1 C2 H2 121.3
C3 C2 H2 121.3
C25 N2 C18 123.5(4)
C25 N2 C17 117.8(4)
C18 N2 C17 118.7(4)
C21 O2 C24 117.4(5)
C4 C3 C2 121.1(6)
C4 C3 H3 119.4
C2 C3 H3 119.4
C39 N3 C32 121.8(3)
C39 N3 C8 117.4(4)
C32 N3 C8 120.0(4)
C5 C4 C3 120.7(5)
C5 C4 H4 119.7
C3 C4 H4 119.7
C35 O4 C38 113.2(6)
C4 C5 C6 119.4(7)
C4 C5 H5 120.3
C6 C5 H5 120.3
C1 C6 C5 120.0(7)
C1 C6 H6 120.0
C5 C6 H6 120.0
O1 C7 C8 108.5(3)
O1 C7 C14 106.3(4)
C8 C7 C14 113.9(4)
O1 C7 H7 109.3
C8 C7 H7 109.3
C14 C7 H7 109.3
N3 C8 C7 111.1(3)
N3 C8 C9 110.9(4)
C7 C8 C9 111.8(4)
N3 C8 H8 107.6
C7 C8 H8 107.6
C9 C8 H8 107.6
C8 C9 C17 112.5(4)
C8 C9 C10 111.4(4)
C17 C9 C10 111.8(4)
C8 C9 H9 106.9
C17 C9 H9 106.9
C10 C9 H9 106.9
N1 C10 C11 108.7(4)
N1 C10 C9 105.6(3)
C11 C10 C9 112.8(4)
N1 C10 H10 109.9
C11 C10 H10 109.9
C9 C10 H10 109.9
C12 C11 C10 117.7(4)
C12 C11 H11A 107.9
C10 C11 H11A 107.9
C12 C11 H11B 107.9
C10 C11 H11B 107.9
H11A C11 H11B 107.2
C13 C12 C11 111.9(5)
C13 C12 H12A 109.2
C11 C12 H12A 109.2
C13 C12 H12B 109.2
C11 C12 H12B 109.2
H12A C12 H12B 107.9
C12 C13 H13A 109.5
C12 C13 H13B 109.5
H13A C13 H13B 109.5
C12 C13 H13C 109.5
H13A C13 H13C 109.5
H13B C13 H13C 109.5
C15 C14 C7 113.4(4)
C15 C14 C16 111.8(5)
C7 C14 C16 109.6(5)
C15 C14 H14 107.3
C7 C14 H14 107.3
C16 C14 H14 107.3
C14 C15 H15A 109.5
C14 C15 H15B 109.5
H15A C15 H15B 109.5
C14 C15 H15C 109.5
H15A C15 H15C 109.5
H15B C15 H15C 109.5
C14 C16 H16A 109.5
C14 C16 H16B 109.5
H16A C16 H16B 109.5
C14 C16 H16C 109.5
H16A C16 H16C 109.5
H16B C16 H16C 109.5
N2 C17 C9 116.8(4)
N2 C17 H17A 108.1
C9 C17 H17A 108.1
N2 C17 H17B 108.1
C9 C17 H17B 108.1
H17A C17 H17B 107.3
C19 C18 C23 120.0(4)
C19 C18 N2 119.7(5)
C23 C18 N2 120.3(4)
C18 C19 C20 120.5(5)
C18 C19 H19 119.8
C20 C19 H19 119.8
C21 C20 C19 119.3(5)
C21 C20 H20 120.4
C19 C20 H20 120.4
O2 C21 C20 124.3(5)
O2 C21 C22 115.4(5)
C20 C21 C22 120.3(5)
C23 C22 C21 120.5(5)
C23 C22 H22 119.8
C21 C22 H22 119.8
C22 C23 C18 119.3(4)
C22 C23 H23 120.3
C18 C23 H23 120.3
O2 C24 H24A 109.5
O2 C24 H24B 109.5
H24A C24 H24B 109.5
O2 C24 H24C 109.5
H24A C24 H24C 109.5
H24B C24 H24C 109.5
O3 C25 N2 122.2(5)
O3 C25 C26 118.2(4)
N2 C25 C26 119.5(4)
C31 C26 C27 121.7(5)
C31 C26 C25 119.0(4)
C27 C26 C25 119.1(5)
C28 C27 C26 116.3(6)
C28 C27 H27 121.8
C26 C27 H27 121.8
C29 C28 C27 120.1(6)
C29 C28 H28 120.0
C27 C28 H28 120.0
C30 C29 C28 121.9(6)
C30 C29 Br1 120.7(6)
C28 C29 Br1 117.2(6)
C29 C30 C31 117.9(6)
C29 C30 H30 121.1
C31 C30 H30 121.1
C26 C31 C30 122.0(5)
C26 C31 H31 119.0
C30 C31 H31 119.0
C37 C32 C33 119.3(5)
C37 C32 N3 120.7(4)
C33 C32 N3 119.9(5)
C34 C33 C32 120.3(6)
C34 C33 H33 119.9
C32 C33 H33 119.9
C33 C34 C35 120.4(6)
C33 C34 H34 119.8
C35 C34 H34 119.8
C36 C35 O4 125.6(7)
C36 C35 C34 119.3(6)
O4 C35 C34 115.0(7)
C35 C36 C37 120.3(6)
C35 C36 H36 119.9
C37 C36 H36 119.9
C32 C37 C36 120.3(5)
C32 C37 H37 119.8
C36 C37 H37 119.8
O4 C38 H38A 109.5
O4 C38 H38B 109.5
H38A C38 H38B 109.5
O4 C38 H38C 109.5
H38A C38 H38C 109.5
H38B C38 H38C 109.5
O5 C39 N3 122.8(4)
O5 C39 C40 119.5(4)
N3 C39 C40 117.7(4)
C41 C40 C45 118.9(4)
C41 C40 C39 118.3(4)
C45 C40 C39 122.5(4)
C42 C41 C40 120.9(5)
C42 C41 H41 119.5
C40 C41 H41 119.5
C43 C42 C41 119.0(4)
C43 C42 H42 120.5
C41 C42 H42 120.5
C44 C43 C42 122.1(4)
C44 C43 Br2 118.1(4)
C42 C43 Br2 119.8(3)
C43 C44 C45 118.7(5)
C43 C44 H44 120.6
C45 C44 H44 120.6
C40 C45 C44 120.2(4)
C40 C45 H45 119.9
C44 C45 H45 119.9
C48 C47 C46 157(3)
C50B C49 C48 63(2)
C50B C49 C50A 103(3)
C48 C49 C50A 40.4(15)
C47 C48 C50A 137(3)
C47 C48 C49 140(3)
C50A C48 C49 68(2)
C48 C50A C49 72(2)

loop_
_geom_bond_atom_site_label_1
_geom_bond_atom_site_label_2
_geom_bond_distance
Br1 C29 1.890(7)
C1 C6 1.368(8)
C1 C2 1.394(8)
C1 N1 1.469(6)
N1 O1 1.467(5)
N1 C10 1.501(7)
O1 C7 1.417(5)
Br2 C43 1.911(4)
C2 C3 1.398(8)
C2 H2 0.9300
N2 C25 1.364(6)
N2 C18 1.430(6)
N2 C17 1.473(6)
O2 C21 1.368(6)
O2 C24 1.435(8)
C3 C4 1.368(11)
C3 H3 0.9300
N3 C39 1.358(6)
N3 C32 1.451(6)
N3 C8 1.486(5)
O3 C25 1.235(5)
C4 C5 1.367(11)
C4 H4 0.9300
O4 C35 1.378(7)
O4 C38 1.524(12)
C5 C6 1.395(8)
C5 H5 0.9300
O5 C39 1.217(6)
C6 H6 0.9300
C7 C8 1.515(7)
C7 C14 1.543(7)
C7 H7 0.9800
C8 C9 1.537(7)
C8 H8 0.9800
C9 C17 1.542(7)
C9 C10 1.562(6)
C9 H9 0.9800
C10 C11 1.524(7)
C10 H10 0.9800
C11 C12 1.514(8)
C11 H11A 0.9700
C11 H11B 0.9700
C12 C13 1.499(8)
C12 H12A 0.9700
C12 H12B 0.9700
C13 H13A 0.9600
C13 H13B 0.9600
C13 H13C 0.9600
C14 C15 1.518(9)
C14 C16 1.549(9)
C14 H14 0.9800
C15 H15A 0.9600
C15 H15B 0.9600
C15 H15C 0.9600
C16 H16A 0.9600
C16 H16B 0.9600
C16 H16C 0.9600
C17 H17A 0.9700
C17 H17B 0.9700
C18 C19 1.378(6)
C18 C23 1.389(7)
C19 C20 1.394(7)
C19 H19 0.9300
C20 C21 1.375(8)
C20 H20 0.9300
C21 C22 1.384(7)
C22 C23 1.383(7)
C22 H22 0.9300
C23 H23 0.9300
C24 H24A 0.9600
C24 H24B 0.9600
C24 H24C 0.9600
C25 C26 1.498(8)
C26 C31 1.346(7)
C26 C27 1.417(8)
C27 C28 1.405(10)
C27 H27 0.9300
C28 C29 1.405(12)
C28 H28 0.9300
C29 C30 1.355(10)
C30 C31 1.390(8)
C30 H30 0.9300
C31 H31 0.9300
C32 C37 1.372(8)
C32 C33 1.384(7)
C33 C34 1.353(9)
C33 H33 0.9300
C34 C35 1.420(11)
C34 H34 0.9300
C35 C36 1.334(9)
C36 C37 1.405(8)
C36 H36 0.9300
C37 H37 0.9300
C38 H38A 0.9600
C38 H38B 0.9600
C38 H38C 0.9600
C39 C40 1.501(6)
C40 C41 1.381(6)
C40 C45 1.388(7)
C41 C42 1.370(7)
C41 H41 0.9300
C42 C43 1.363(7)
C42 H42 0.9300
C43 C44 1.364(7)
C44 C45 1.387(6)
C44 H44 0.9300
C45 H45 0.9300
C46 C47 1.57(4)
C47 C48 1.33(3)
C49 C50B 1.52(5)
C49 C48 1.85(4)
C49 C50A 1.80(4)
C48 C50A 1.26(4)

loop_
_geom_torsion_atom_site_label_1
_geom_torsion_atom_site_label_2
_geom_torsion_atom_site_label_3
_geom_torsion_atom_site_label_4
_geom_torsion
C6 C1 N1 O1 -138.2(5)
C2 C1 N1 O1 44.0(6)
C6 C1 N1 C10 109.7(5)
C2 C1 N1 C10 -68.1(6)
C1 N1 O1 C7 166.1(4)
C10 N1 O1 C7 -78.4(4)
C6 C1 C2 C3 1.6(9)
N1 C1 C2 C3 179.2(5)
C1 C2 C3 C4 -2.7(9)
C2 C3 C4 C5 2.1(11)
C3 C4 C5 C6 -0.1(11)
C2 C1 C6 C5 0.3(10)
N1 C1 C6 C5 -177.5(6)
C4 C5 C6 C1 -1.1(11)
N1 O1 C7 C8 68.5(5)
N1 O1 C7 C14 -168.6(4)
C39 N3 C8 C7 -105.3(5)
C32 N3 C8 C7 64.5(6)
C39 N3 C8 C9 129.7(4)
C32 N3 C8 C9 -60.5(5)
O1 C7 C8 N3 -176.8(4)
C14 C7 C8 N3 65.0(6)
O1 C7 C8 C9 -52.2(5)
C14 C7 C8 C9 -170.5(4)
N3 C8 C9 C17 -63.2(5)
C7 C8 C9 C17 172.2(4)
N3 C8 C9 C10 170.3(4)
C7 C8 C9 C10 45.7(5)
O1 N1 C10 C11 -171.4(3)
C1 N1 C10 C11 -59.9(5)
O1 N1 C10 C9 67.3(4)
C1 N1 C10 C9 178.8(4)
C8 C9 C10 N1 -53.1(5)
C17 C9 C10 N1 -180.0(4)
C8 C9 C10 C11 -171.7(4)
C17 C9 C10 C11 61.4(5)
N1 C10 C11 C12 -66.6(6)
C9 C10 C11 C12 50.2(6)
C10 C11 C12 C13 169.9(5)
O1 C7 C14 C15 -51.8(6)
C8 C7 C14 C15 67.6(5)
O1 C7 C14 C16 73.8(5)
C8 C7 C14 C16 -166.7(4)
C25 N2 C17 C9 117.9(4)
C18 N2 C17 C9 -60.1(5)
C8 C9 C17 N2 -40.8(5)
C10 C9 C17 N2 85.5(5)
C25 N2 C18 C19 123.6(5)
C17 N2 C18 C19 -58.6(6)
C25 N2 C18 C23 -59.3(6)
C17 N2 C18 C23 118.5(5)
C23 C18 C19 C20 -2.5(7)
N2 C18 C19 C20 174.6(5)
C18 C19 C20 C21 0.5(8)
C24 O2 C21 C20 12.0(9)
C24 O2 C21 C22 -169.4(6)
C19 C20 C21 O2 -178.8(5)
C19 C20 C21 C22 2.6(8)
O2 C21 C22 C23 177.5(5)
C20 C21 C22 C23 -3.8(9)
C21 C22 C23 C18 1.9(8)
C19 C18 C23 C22 1.3(7)
N2 C18 C23 C22 -175.8(5)
C18 N2 C25 O3 173.3(5)
C17 N2 C25 O3 -4.6(7)
C18 N2 C25 C26 -5.7(7)
C17 N2 C25 C26 176.5(4)
O3 C25 C26 C31 -49.7(7)
N2 C25 C26 C31 129.3(5)
O3 C25 C26 C27 125.3(5)
N2 C25 C26 C27 -55.7(7)
C31 C26 C27 C28 -1.2(9)
C25 C26 C27 C28 -176.1(6)
C26 C27 C28 C29 -0.7(10)
C27 C28 C29 C30 2.8(11)
C27 C28 C29 Br1 178.9(6)
C28 C29 C30 C31 -2.8(10)
Br1 C29 C30 C31 -178.9(5)
C27 C26 C31 C30 1.1(9)
C25 C26 C31 C30 176.0(5)
C29 C30 C31 C26 0.9(9)
C39 N3 C32 C37 -103.5(5)
C8 N3 C32 C37 87.2(5)
C39 N3 C32 C33 73.5(6)
C8 N3 C32 C33 -95.9(5)
C37 C32 C33 C34 1.0(8)
N3 C32 C33 C34 -175.9(5)
C32 C33 C34 C35 -1.7(10)
C38 O4 C35 C36 3.0(11)
C38 O4 C35 C34 -173.8(8)
C33 C34 C35 C36 1.6(10)
C33 C34 C35 O4 178.6(6)
O4 C35 C36 C37 -177.6(6)
C34 C35 C36 C37 -0.9(10)
C33 C32 C37 C36 -0.4(8)
N3 C32 C37 C36 176.6(5)
C35 C36 C37 C32 0.4(9)
C32 N3 C39 O5 -170.7(4)
C8 N3 C39 O5 -1.1(7)
C32 N3 C39 C40 9.7(6)
C8 N3 C39 C40 179.4(4)
O5 C39 C40 C41 55.0(6)
N3 C39 C40 C41 -125.4(5)
O5 C39 C40 C45 -118.7(5)
N3 C39 C40 C45 60.9(6)
C45 C40 C41 C42 -2.0(8)
C39 C40 C41 C42 -175.9(5)
C40 C41 C42 C43 1.6(8)
C41 C42 C43 C44 -0.2(8)
C41 C42 C43 Br2 179.2(4)
C42 C43 C44 C45 -0.8(8)
Br2 C43 C44 C45 179.8(4)
C41 C40 C45 C44 1.0(7)
C39 C40 C45 C44 174.6(5)
C43 C44 C45 C40 0.4(7)
C46 C47 C48 C50A -83(9)
C46 C47 C48 C49 163(5)
C50B C49 C48 C47 -32(4)
C50A C49 C48 C47 138(5)
C50B C49 C48 C50A -170(3)
C47 C48 C50A C49 -141(4)
C50B C49 C50A C48 9(3)
